data_7007819
loop_
_publ_author_name
'Ballivet-Tkatchenko, Danielle'
'Chermette, Henry'
'Plasseraud, Laurent'
'Walter, Olaf'

_publ_section_title
;
 Insertion reaction of carbon dioxide into Sn-OR bond. Synthesis,
 structure and DFT calculations of di- and tetranuclear
 isopropylcarbonato tin(IV) complexes.
;
_journal_issue 43
_journal_name_full 'Dalton transactions (Cambridge, England : 2003)'
_journal_page_first 5167
_journal_page_last 5175
_journal_paper_doi 10.1039/b610812a
_journal_year 2006
_chemical_formula_sum 'C23 H50 O5 Sn2'
_chemical_formula_weight 644.01
_chemical_name_systematic
;
?
;
_space_group_IT_number 2
_symmetry_space_group_name_Hall '-P 1'
_symmetry_space_group_name_H-M 'P -1'
_atom_sites_solution_hydrogens geom
_atom_sites_solution_primary direct
_atom_sites_solution_secondary difmap
_audit_creation_method SHELXL-97
_cell_angle_alpha 87.6506(18)
_cell_angle_beta 72.5313(17)
_cell_angle_gamma 74.8235(16)
_cell_formula_units_Z 2
_cell_length_a 10.5317(13)
_cell_length_b 12.1100(15)
_cell_length_c 13.0076(16)
_cell_measurement_temperature 200(2)
_cell_volume 1526.0(3)
_computing_structure_refinement 'SHELXL-97 (Sheldrick, 1997)'
_computing_structure_solution 'SHELXS-97 (Sheldrick, 1990)'
_diffrn_ambient_temperature 200(2)
_diffrn_measured_fraction_theta_full 0.956
_diffrn_measured_fraction_theta_max 0.956
_diffrn_radiation_monochromator graphite
_diffrn_radiation_source 'fine-focus sealed tube'
_diffrn_radiation_type MoK\a
_diffrn_radiation_wavelength 0.71073
_diffrn_reflns_av_R_equivalents 0.0493
_diffrn_reflns_av_sigmaI/netI 0.0675
_diffrn_reflns_limit_h_max 14
_diffrn_reflns_limit_h_min -13
_diffrn_reflns_limit_k_max 15
_diffrn_reflns_limit_k_min -15
_diffrn_reflns_limit_l_max 17
_diffrn_reflns_limit_l_min -17
_diffrn_reflns_number 16410
_diffrn_reflns_theta_full 28.28
_diffrn_reflns_theta_max 28.28
_diffrn_reflns_theta_min 1.64
_exptl_absorpt_coefficient_mu 1.662
_exptl_crystal_density_diffrn 1.402
_exptl_crystal_density_method 'not measured'
_exptl_crystal_F_000 656
_refine_diff_density_max 0.984
_refine_diff_density_min -1.891
_refine_diff_density_rms 0.162
_refine_ls_extinction_method none
_refine_ls_goodness_of_fit_ref 1.023
_refine_ls_hydrogen_treatment mixed
_refine_ls_matrix_type full
_refine_ls_number_parameters 306
_refine_ls_number_reflns 7237
_refine_ls_number_restraints 2
_refine_ls_restrained_S_all 1.023
_refine_ls_R_factor_all 0.0987
_refine_ls_R_factor_gt 0.0544
_refine_ls_shift/su_max 0.000
_refine_ls_shift/su_mean 0.000
_refine_ls_structure_factor_coef Fsqd
_refine_ls_weighting_details 'w=1/[\s^2^(Fo^2^)+(0.0834P)^2^+0.0000P] where P=(Fo^2^+2Fc^2^)/3'
_refine_ls_weighting_scheme calc
_refine_ls_wR_factor_gt 0.1266
_refine_ls_wR_factor_ref 0.1479
_reflns_number_gt 4678
_reflns_number_total 7237
_reflns_threshold_expression >2sigma(I)
_cod_data_source_file b610812a.txt
_cod_data_source_block dbt2
_cod_depositor_comments
;
The following automatic conversions were performed:

'_refine_ls_weighting_scheme' value 'calc
w=1/[\s^2^(Fo^2^)+(0.0834P)^2^+0.0000P] where P=(Fo^2^+2Fc^2^)/3' was
changed to 'calc'. New tag '_refine_ls_weighting_details' was
created. The value of the new tag was set to
'w=1/[\s^2^(Fo^2^)+(0.0834P)^2^+0.0000P] where P=(Fo^2^+2Fc^2^)/3'.

Automatic conversion script
Id: cif_fix_values 3143 2015-03-26 13:38:13Z robertas 
;
_cod_database_code 7007819

loop_
_symmetry_equiv_pos_as_xyz
'x, y, z'
'-x, -y, -z'

loop_
_atom_site_label
_atom_site_type_symbol
_atom_site_fract_x
_atom_site_fract_y
_atom_site_fract_z
_atom_site_U_iso_or_equiv
_atom_site_adp_type
_atom_site_occupancy
_atom_site_calc_flag
_atom_site_refinement_flags
_atom_site_disorder_assembly
_atom_site_disorder_group
Sn1 Sn 0.01934(4) 0.26278(3) 0.45944(4) 0.03488(14) Uani 1 d . . .
Sn2 Sn -0.14262(4) 0.00749(3) 0.46508(4) 0.03395(14) Uani 1 d . . .
O1 O -0.1689(4) 0.2826(3) 0.4181(4) 0.0397(10) Uani 1 d . . .
O2 O -0.1623(5) 0.4641(3) 0.3826(4) 0.0475(11) Uani 1 d . . .
O3 O -0.3280(4) 0.3913(3) 0.3569(4) 0.0478(11) Uani 1 d . . .
O4 O -0.0070(4) 0.1032(3) 0.4853(3) 0.0352(9) Uani 1 d . . .
O5 O 0.1901(4) 0.1572(3) 0.5199(4) 0.0416(10) Uani 1 d . . .
C1 C -0.2147(6) 0.3836(5) 0.3860(5) 0.0362(13) Uani 1 d . . .
C2 C -0.3855(7) 0.5010(6) 0.3147(7) 0.0544(19) Uani 1 d . . .
H2 H -0.3716 0.5631 0.3524 0.11(3) Uiso 1 calc R . .
C3 C -0.5362(9) 0.5132(8) 0.3394(9) 0.093(3) Uani 1 d . . .
H3A H -0.5507 0.4560 0.2984 0.150(19) Uiso 1 calc R . .
H3B H -0.5801 0.5880 0.3207 0.150(19) Uiso 1 calc R . .
H3C H -0.5751 0.5036 0.4150 0.150(19) Uiso 1 calc R . .
C4 C -0.3119(10) 0.5008(9) 0.1986(8) 0.095(3) Uani 1 d . . .
H4A H -0.2154 0.4909 0.1888 0.150(19) Uiso 1 calc R . .
H4B H -0.3484 0.5724 0.1700 0.150(19) Uiso 1 calc R . .
H4C H -0.3239 0.4392 0.1614 0.150(19) Uiso 1 calc R . .
C5 C 0.3060(6) 0.1781(5) 0.5467(7) 0.053(2) Uani 1 d . . .
H5 H 0.3736 0.1040 0.5423 0.07(2) Uiso 1 calc R . .
C6 C 0.3749(8) 0.2532(7) 0.4676(8) 0.081(3) Uani 1 d . . .
H6A H 0.4080 0.2170 0.3968 0.091(12) Uiso 1 calc R . .
H6B H 0.4509 0.2653 0.4876 0.091(12) Uiso 1 calc R . .
H6C H 0.3099 0.3255 0.4675 0.091(12) Uiso 1 calc R . .
C7 C 0.2641(8) 0.2261(6) 0.6605(6) 0.057(2) Uani 1 d . . .
H7A H 0.1951 0.2976 0.6682 0.091(12) Uiso 1 calc R . .
H7B H 0.3431 0.2383 0.6759 0.091(12) Uiso 1 calc R . .
H7C H 0.2273 0.1731 0.7098 0.091(12) Uiso 1 calc R . .
C8 C -0.0654(6) 0.3771(4) 0.5974(5) 0.0391(14) Uani 1 d . . .
H8A H 0.0050 0.4112 0.6053 0.073(12) Uiso 1 calc R . .
H8B H -0.1400 0.4383 0.5864 0.073(12) Uiso 1 calc R . .
C9 C -0.1202(7) 0.3181(6) 0.7011(6) 0.0513(17) Uani 1 d . . .
H9A H -0.0499 0.2502 0.7069 0.073(12) Uiso 1 calc R . .
H9B H -0.1999 0.2941 0.6978 0.073(12) Uiso 1 calc R . .
C10 C -0.1612(11) 0.3973(7) 0.8017(7) 0.082(3) Uani 1 d . . .
H10A H -0.0819 0.4226 0.8036 0.14(2) Uiso 1 calc R . .
H10B H -0.2326 0.4645 0.7960 0.14(2) Uiso 1 calc R . .
C11 C -0.2107(19) 0.3435(13) 0.9009(10) 0.179(8) Uani 1 d . . .
H11D H -0.2827 0.3106 0.8966 0.14(2) Uiso 1 calc R . .
H11E H -0.2462 0.3995 0.9596 0.14(2) Uiso 1 calc R . .
H11F H -0.1363 0.2843 0.9129 0.14(2) Uiso 1 calc R . .
C12 C 0.1520(7) 0.2813(5) 0.3037(6) 0.0481(16) Uani 1 d . . .
H12A H 0.1696 0.3561 0.3028 0.101(16) Uiso 1 calc R . .
H12B H 0.2394 0.2247 0.2940 0.101(16) Uiso 1 calc R . .
C13 C 0.1035(9) 0.2698(8) 0.2073(7) 0.078(3) Uani 1 d . . .
H13A H 0.0824 0.1963 0.2092 0.101(16) Uiso 1 calc R . .
H13B H 0.0184 0.3287 0.2147 0.101(16) Uiso 1 calc R . .
C14 C 0.2022(12) 0.2785(8) 0.0994(7) 0.090(3) Uani 1 d D . .
H14A H 0.2768 0.2089 0.0821 0.094(18) Uiso 0.55 calc PR A 1
H14B H 0.2417 0.3419 0.1017 0.094(18) Uiso 0.55 calc PR A 1
H14C H 0.2932 0.2352 0.1010 0.094(18) Uiso 0.45 calc PR A 2
H14D H 0.2044 0.3581 0.0919 0.094(18) Uiso 0.45 calc PR A 2
C15 C 0.132(3) 0.296(3) 0.0131(18) 0.130(12) Uani 0.55 d PD B 1
H15A H 0.0655 0.2522 0.0273 0.094(18) Uiso 0.55 calc PR B 1
H15B H 0.1993 0.2724 -0.0558 0.094(18) Uiso 0.55 calc PR B 1
H15C H 0.0862 0.3761 0.0125 0.094(18) Uiso 0.55 calc PR B 1
C15X C 0.182(3) 0.241(3) -0.0013(16) 0.083(8) Uani 0.45 d PD B 2
H15D H 0.1797 0.1618 0.0031 0.094(18) Uiso 0.45 calc PR B 2
H15E H 0.2562 0.2492 -0.0625 0.094(18) Uiso 0.45 calc PR B 2
H15F H 0.0960 0.2868 -0.0089 0.094(18) Uiso 0.45 calc PR B 2
C16 C -0.3170(6) 0.0907(5) 0.5933(6) 0.0461(17) Uani 1 d . . .
H16A H -0.3337 0.1729 0.5862 0.062(11) Uiso 1 calc R . .
H16B H -0.3974 0.0691 0.5882 0.062(11) Uiso 1 calc R . .
C17 C -0.2978(8) 0.0604(6) 0.7035(7) 0.062(2) Uani 1 d . . .
H17A H -0.2818 -0.0218 0.7105 0.062(11) Uiso 1 calc R . .
H17B H -0.2165 0.0810 0.7079 0.062(11) Uiso 1 calc R . .
C18 C -0.4206(10) 0.1200(8) 0.7966(8) 0.083(3) Uani 1 d . . .
H18A H -0.4336 0.2021 0.7922 0.128(18) Uiso 1 calc R . .
H18B H -0.5029 0.1026 0.7904 0.128(18) Uiso 1 calc R . .
C19 C -0.4034(17) 0.0858(14) 0.8987(11) 0.168(7) Uani 1 d . . .
H19A H -0.4702 0.1386 0.9542 0.128(18) Uiso 1 calc R . .
H19B H -0.3122 0.0855 0.8988 0.128(18) Uiso 1 calc R . .
H19C H -0.4164 0.0103 0.9119 0.128(18) Uiso 1 calc R . .
C20 C -0.1145(8) 0.0277(5) 0.2977(6) 0.0479(17) Uani 1 d . . .
H20A H -0.0482 0.0724 0.2698 0.081(13) Uiso 1 calc R . .
H20B H -0.0769 -0.0470 0.2606 0.081(13) Uiso 1 calc R . .
C21 C -0.2503(9) 0.0876(6) 0.2738(7) 0.070(2) Uani 1 d . . .
H21A H -0.3138 0.0397 0.2969 0.081(13) Uiso 1 calc R . .
H21B H -0.2915 0.1592 0.3160 0.081(13) Uiso 1 calc R . .
C22 C -0.2328(16) 0.1121(11) 0.1559(10) 0.143(6) Uani 1 d D . .
H22A H -0.1969 0.0417 0.1117 0.12(2) Uiso 0.70 calc PR C 1
H22B H -0.1709 0.1610 0.1303 0.12(2) Uiso 0.70 calc PR C 1
H22C H -0.2197 0.1886 0.1453 0.12(2) Uiso 0.30 calc PR C 2
H22D H -0.3194 0.1144 0.1428 0.12(2) Uiso 0.30 calc PR C 2
C23 C -0.3931(18) 0.1789(15) 0.1537(14) 0.123(6) Uani 0.70 d PD D 1
H23A H -0.4542 0.1321 0.1860 0.12(2) Uiso 0.70 calc PR D 1
H23B H -0.3931 0.1919 0.0804 0.12(2) Uiso 0.70 calc PR D 1
H23C H -0.4237 0.2510 0.1934 0.12(2) Uiso 0.70 calc PR D 1
C23X C -0.107(5) 0.025(4) 0.060(4) 0.18(2) Uiso 0.30 d PD D 2
H23F H -0.0405 -0.0216 0.0907 0.12(2) Uiso 0.30 calc PR D 2
H23D H -0.0627 0.0706 0.0051 0.12(2) Uiso 0.30 calc PR D 2
H23E H -0.1457 -0.0225 0.0276 0.12(2) Uiso 0.30 calc PR D 2

loop_
_atom_site_aniso_label
_atom_site_aniso_U_11
_atom_site_aniso_U_22
_atom_site_aniso_U_33
_atom_site_aniso_U_23
_atom_site_aniso_U_13
_atom_site_aniso_U_12
Sn1 0.0329(2) 0.0211(2) 0.0545(3) 0.00270(17) -0.0156(2) -0.01094(16)
Sn2 0.0285(2) 0.0236(2) 0.0555(3) 0.00282(17) -0.01935(19) -0.00887(15)
O1 0.039(2) 0.0262(19) 0.062(3) 0.0048(18) -0.025(2) -0.0123(17)
O2 0.051(3) 0.027(2) 0.078(3) 0.011(2) -0.032(2) -0.0182(19)
O3 0.047(3) 0.032(2) 0.078(3) 0.015(2) -0.036(2) -0.0158(19)
O4 0.031(2) 0.0212(17) 0.061(3) 0.0055(17) -0.0216(19) -0.0118(16)
O5 0.034(2) 0.027(2) 0.076(3) 0.0028(19) -0.028(2) -0.0164(17)
C1 0.030(3) 0.029(3) 0.054(4) 0.001(3) -0.017(3) -0.009(2)
C2 0.054(4) 0.036(3) 0.083(6) 0.023(4) -0.037(4) -0.014(3)
C3 0.052(5) 0.086(7) 0.142(9) 0.038(6) -0.045(6) -0.004(4)
C4 0.091(7) 0.096(8) 0.102(8) 0.036(6) -0.040(6) -0.023(6)
C5 0.036(3) 0.033(3) 0.106(6) 0.004(4) -0.035(4) -0.018(3)
C6 0.055(5) 0.079(6) 0.135(9) 0.039(6) -0.047(5) -0.048(4)
C7 0.066(5) 0.043(4) 0.083(6) 0.010(4) -0.043(4) -0.027(3)
C8 0.037(3) 0.022(3) 0.065(4) 0.000(3) -0.024(3) -0.008(2)
C9 0.055(4) 0.042(4) 0.057(5) 0.000(3) -0.018(4) -0.013(3)
C10 0.130(9) 0.062(5) 0.050(5) -0.004(4) -0.018(5) -0.027(5)
C11 0.30(2) 0.138(13) 0.077(9) -0.017(9) -0.033(12) -0.041(13)
C12 0.049(4) 0.035(3) 0.060(5) 0.007(3) -0.011(3) -0.016(3)
C13 0.076(6) 0.085(7) 0.072(6) 0.008(5) -0.007(5) -0.038(5)
C14 0.132(9) 0.070(6) 0.059(6) 0.003(5) -0.009(6) -0.034(6)
C15 0.13(2) 0.15(3) 0.076(17) -0.060(17) 0.031(16) -0.04(2)
C15X 0.11(2) 0.093(19) 0.026(11) -0.015(11) -0.001(12) -0.005(15)
C16 0.027(3) 0.036(3) 0.075(5) -0.004(3) -0.010(3) -0.012(2)
C17 0.055(5) 0.043(4) 0.078(6) -0.008(4) -0.006(4) -0.011(3)
C18 0.074(6) 0.083(6) 0.075(7) 0.003(5) -0.002(5) -0.015(5)
C19 0.172(15) 0.157(15) 0.112(12) 0.012(10) 0.025(11) -0.016(11)
C20 0.067(5) 0.036(3) 0.051(4) 0.001(3) -0.028(4) -0.018(3)
C21 0.102(7) 0.043(4) 0.087(6) 0.008(4) -0.057(5) -0.022(4)
C22 0.228(16) 0.125(10) 0.127(11) 0.039(8) -0.136(11) -0.044(10)
C23 0.150(17) 0.124(15) 0.128(15) 0.050(12) -0.093(13) -0.038(12)

loop_
_atom_type_symbol
_atom_type_description
_atom_type_scat_dispersion_real
_atom_type_scat_dispersion_imag
_atom_type_scat_source
C C 0.0033 0.0016 'International Tables Vol C Tables 4.2.6.8 and 6.1.1.4'
H H 0.0000 0.0000 'International Tables Vol C Tables 4.2.6.8 and 6.1.1.4'
O O 0.0106 0.0060 'International Tables Vol C Tables 4.2.6.8 and 6.1.1.4'
Sn Sn -0.6537 1.4246 'International Tables Vol C Tables 4.2.6.8 and 6.1.1.4'

loop_
_geom_angle_atom_site_label_1
_geom_angle_atom_site_label_2
_geom_angle_atom_site_label_3
_geom_angle
_geom_angle_site_symmetry_1
_geom_angle_site_symmetry_3
_geom_angle_publ_flag
O4 Sn1 C8 115.2(2) . . ?
O4 Sn1 C12 114.0(2) . . ?
C8 Sn1 C12 130.2(2) . . ?
O4 Sn1 O1 79.70(14) . . ?
C8 Sn1 O1 97.19(19) . . ?
C12 Sn1 O1 98.7(2) . . ?
O4 Sn1 O5 71.35(14) . . ?
C8 Sn1 O5 93.65(19) . . ?
C12 Sn1 O5 94.6(2) . . ?
O1 Sn1 O5 151.00(14) . . ?
O4 Sn2 C20 119.4(2) 2_556 . ?
O4 Sn2 C16 113.8(2) 2_556 . ?
C20 Sn2 C16 126.8(3) . . ?
O4 Sn2 O4 73.14(15) 2_556 . ?
C20 Sn2 O4 98.8(2) . . ?
C16 Sn2 O4 96.79(19) . . ?
O4 Sn2 O5 72.88(14) 2_556 2_556 ?
C20 Sn2 O5 99.1(2) . 2_556 ?
C16 Sn2 O5 95.3(2) . 2_556 ?
O4 Sn2 O5 145.98(15) . 2_556 ?
C1 O1 Sn1 113.3(3) . . ?
C1 O3 C2 116.3(5) . . ?
Sn1 O4 Sn2 114.52(17) . 2_556 ?
Sn1 O4 Sn2 138.44(19) . . ?
Sn2 O4 Sn2 106.86(15) 2_556 . ?
C5 O5 Sn2 123.3(3) . 2_556 ?
C5 O5 Sn1 135.5(3) . . ?
Sn2 O5 Sn1 101.17(15) 2_556 . ?
O2 C1 O1 125.1(5) . . ?
O2 C1 O3 123.3(5) . . ?
O1 C1 O3 111.6(5) . . ?
O3 C2 C4 108.6(6) . . ?
O3 C2 C3 106.6(6) . . ?
C4 C2 C3 114.2(8) . . ?
O5 C5 C6 111.6(6) . . ?
O5 C5 C7 111.5(6) . . ?
C6 C5 C7 111.4(6) . . ?
C9 C8 Sn1 112.7(4) . . ?
C8 C9 C10 112.0(6) . . ?
C11 C10 C9 113.3(9) . . ?
C13 C12 Sn1 117.8(5) . . ?
C14 C13 C12 116.0(8) . . ?
C13 C14 C15X 120.6(16) . . ?
C13 C14 C15 111.3(15) . . ?
C15X C14 C15 28.1(12) . . ?
C17 C16 Sn2 112.3(4) . . ?
C18 C17 C16 113.3(7) . . ?
C19 C18 C17 112.3(10) . . ?
C21 C20 Sn2 112.2(5) . . ?
C22 C21 C20 113.8(8) . . ?
C21 C22 C23X 120(2) . . ?
C21 C22 C23 103.7(11) . . ?
C23X C22 C23 128(2) . . ?

loop_
_geom_bond_atom_site_label_1
_geom_bond_atom_site_label_2
_geom_bond_distance
_geom_bond_site_symmetry_2
_geom_bond_publ_flag
Sn1 O4 2.024(3) . ?
Sn1 C8 2.128(6) . ?
Sn1 C12 2.129(7) . ?
Sn1 O1 2.159(4) . ?
Sn1 O5 2.247(4) . ?
Sn2 O4 2.032(4) 2_556 ?
Sn2 C20 2.120(7) . ?
Sn2 C16 2.121(6) . ?
Sn2 O4 2.138(3) . ?
Sn2 O5 2.168(4) 2_556 ?
O1 C1 1.293(6) . ?
O2 C1 1.233(6) . ?
O3 C1 1.336(7) . ?
O3 C2 1.466(7) . ?
O4 Sn2 2.032(4) 2_556 ?
O5 C5 1.448(7) . ?
O5 Sn2 2.168(4) 2_556 ?
C2 C4 1.477(12) . ?
C2 C3 1.490(10) . ?
C5 C6 1.494(10) . ?
C5 C7 1.506(10) . ?
C8 C9 1.527(9) . ?
C9 C10 1.538(10) . ?
C10 C11 1.438(15) . ?
C12 C13 1.512(11) . ?
C13 C14 1.494(11) . ?
C14 C15X 1.497(16) . ?
C14 C15 1.499(16) . ?
C16 C17 1.524(10) . ?
C17 C18 1.518(11) . ?
C18 C19 1.423(16) . ?
C20 C21 1.541(10) . ?
C21 C22 1.515(13) . ?
C22 C23X 1.68(2) . ?
C22 C23 1.679(19) . ?
